data_2226439
loop_
_publ_author_name
'Takahashi, Hiroki'
'Takahashi, Yoshinori'
'Suzuki, Minoru'
'Abe, Tsuyoshi'
'Masuda, Michio'

_publ_section_title
;
 Neoirietriol
;
_journal_coeditor_code FJ2316
_journal_issue 7
_journal_name_full 'Acta Crystallographica Section E'
_journal_page_first o1795
_journal_paper_doi 10.1107/S1600536810022336
_journal_volume 66
_journal_year 2010
_chemical_formula_iupac 'C20 H34 Br2 O3'
_chemical_formula_moiety 'C20 H34 Br2 O3'
_chemical_formula_sum 'C20 H34 Br2 O3'
_chemical_formula_weight 482.29
_chemical_name_common
;
Neoirietriol
;
_chemical_name_systematic
;
(1<i>R</i>,4<i>S</i>,4a<i>S</i>,7<i>R</i>,8a<i>R</i>)-4-bromo-7-
[(1<i>S</i>,3<i>R</i>)-3-bromo-1,2,2-trimethylcyclopentyl]-1,4a-
dimethyldecahydronaphthalene-1,7,8a-triol
;
_space_group_IT_number 4
_symmetry_cell_setting monoclinic
_symmetry_space_group_name_Hall 'P 2yb'
_symmetry_space_group_name_H-M 'P 1 21 1'
_cell_angle_alpha 90.0000
_cell_angle_beta 94.9780(3)
_cell_angle_gamma 90.0000
_cell_formula_units_Z 2
_cell_length_a 7.5026(2)
_cell_length_b 11.3985(3)
_cell_length_c 12.1498(5)
_cell_measurement_reflns_used 1225
_cell_measurement_temperature 296.1
_cell_measurement_theta_max 28.09
_cell_measurement_theta_min 1.79
_cell_volume 1035.11(6)
_computing_cell_refinement 'DENZO-SMN (Otwinowski & Minor, 1997)'
_computing_data_collection 'KappaCCD server software (Nonius, 1998)'
_computing_data_reduction
;
CrystalStructure (Rigaku, 2007)
;
_computing_molecular_graphics 'ORTEP-3 (Farrugia, 1997)'
_computing_publication_material 'publCIF (Westrip, 2010)'
_computing_structure_refinement 'SHELXL97 (Sheldrick, 2008)'
_computing_structure_solution 'SIR97 (Altomare <i>et al.</i>,  1999)'
_diffrn_ambient_temperature 296.1
_diffrn_detector_area_resol_mean 9
_diffrn_measured_fraction_theta_full 0.968
_diffrn_measured_fraction_theta_max 0.968
_diffrn_measurement_device '95mm CCD camera on \k-goniostat'
_diffrn_measurement_device_type 'Nonius KappaCCD'
_diffrn_measurement_method \w
_diffrn_radiation_monochromator 'horizonally mounted graphite crystal'
_diffrn_radiation_source 'Mo K\a'
_diffrn_radiation_type 'Mo K\a'
_diffrn_radiation_wavelength 0.71069
_diffrn_reflns_av_R_equivalents 0.110
_diffrn_reflns_limit_h_max 10
_diffrn_reflns_limit_h_min -10
_diffrn_reflns_limit_k_max 16
_diffrn_reflns_limit_k_min -16
_diffrn_reflns_limit_l_max 17
_diffrn_reflns_limit_l_min -17
_diffrn_reflns_number 43586
_diffrn_reflns_theta_full 30.48
_diffrn_reflns_theta_max 30.48
_exptl_absorpt_coefficient_mu 3.943
_exptl_absorpt_correction_T_max 0.454
_exptl_absorpt_correction_T_min 0.402
_exptl_absorpt_correction_type multi-scan
_exptl_absorpt_process_details '(DENZO-SMN; Otwinowski & Minor, 1997)'
_exptl_crystal_colour colorless
_exptl_crystal_density_diffrn 1.547
_exptl_crystal_density_method 'not measured'
_exptl_crystal_description prism
_exptl_crystal_F_000 496.00
_exptl_crystal_size_max 0.30
_exptl_crystal_size_mid 0.20
_exptl_crystal_size_min 0.20
_refine_diff_density_max 0.66
_refine_diff_density_min -0.44
_refine_ls_abs_structure_details 'Flack (1983)'
_refine_ls_abs_structure_Flack -0.014(12)
_refine_ls_extinction_method none
_refine_ls_goodness_of_fit_ref 1.141
_refine_ls_hydrogen_treatment refall
_refine_ls_number_parameters 227
_refine_ls_number_reflns 6129
_refine_ls_R_factor_gt 0.0619
_refine_ls_shift/su_max 0.0000
_refine_ls_structure_factor_coef Fsqd
_refine_ls_weighting_details 'w = 1/[\s^2^(Fo^2^)+(0.0612P)^2^+1.0272P] where P=(Fo^2^+2Fc^2^)/3'
_refine_ls_weighting_scheme calc
_refine_ls_wR_factor_ref 0.1506
_reflns_number_gt 4774
_reflns_number_total 6129
_reflns_threshold_expression F^2^>2\s(F^2^)
_cod_data_source_file fj2316.cif
_cod_data_source_block I
_cod_original_sg_symbol_H-M 'P 21'
_cod_database_code 2226439
_cod_database_fobs_code 2226439

loop_
_symmetry_equiv_pos_site_id
_symmetry_equiv_pos_as_xyz
1 +X,+Y,+Z
2 -X,1/2+Y,-Z

loop_
_atom_site_type_symbol
_atom_site_label
_atom_site_fract_x
_atom_site_fract_y
_atom_site_fract_z
_atom_site_U_iso_or_equiv
_atom_site_adp_type
_atom_site_calc_flag
_atom_site_refinement_flags
_atom_site_occupancy
_atom_site_disorder_assembly
_atom_site_disorder_group
Br Br1 0.82169(9) 0.64485(5) 0.41310(5) 0.05902(18) Uani d . 1.00 . .
Br Br2 0.45713(9) -0.27536(5) 0.13400(6) 0.05993(18) Uani d . 1.00 . .
O O1 1.1510(4) 0.3045(3) 0.2533(3) 0.0471(8) Uani d . 1.00 . .
O O2 0.7088(4) 0.3800(3) 0.1271(2) 0.0381(7) Uani d . 1.00 . .
O O3 0.4700(3) 0.2183(3) 0.1812(2) 0.0357(6) Uani d . 1.00 . .
C C1 0.8500(7) 0.5365(4) 0.2880(4) 0.0421(10) Uani d . 1.00 . .
C C2 1.0332(8) 0.5566(5) 0.2479(5) 0.0552(14) Uani d . 1.00 . .
C C3 1.0585(8) 0.4788(5) 0.1477(5) 0.0522(13) Uani d . 1.00 . .
C C4 1.0244(6) 0.3474(4) 0.1691(4) 0.0378(9) Uani d . 1.00 . .
C C5 0.8363(5) 0.3340(3) 0.2131(3) 0.0299(8) Uani d . 1.00 . .
C C6 0.7899(5) 0.2032(3) 0.2322(3) 0.0286(8) Uani d . 1.00 . .
C C7 0.6015(5) 0.1830(3) 0.2705(3) 0.0298(8) Uani d . 1.00 . .
C C8 0.5726(6) 0.2635(4) 0.3683(4) 0.0381(10) Uani d . 1.00 . .
C C9 0.6148(6) 0.3931(4) 0.3459(4) 0.0355(9) Uani d . 1.00 . .
C C10 0.8119(6) 0.4086(3) 0.3189(3) 0.0316(8) Uani d . 1.00 . .
C C11 0.5662(6) 0.0505(3) 0.2964(3) 0.0310(8) Uani d . 1.00 . .
C C12 0.3623(7) 0.0296(4) 0.3094(5) 0.0463(11) Uani d . 1.00 . .
C C13 0.3165(9) -0.0954(5) 0.2707(7) 0.0631(17) Uani d . 1.00 . .
C C14 0.4932(7) -0.1454(4) 0.2415(4) 0.0395(10) Uani d . 1.00 . .
C C15 0.6091(6) -0.0428(4) 0.2044(4) 0.0338(9) Uani d . 1.00 . .
C C16 1.0421(8) 0.2773(6) 0.0629(4) 0.0538(14) Uani d . 1.00 . .
C C17 0.9349(6) 0.3707(4) 0.4209(4) 0.0404(10) Uani d . 1.00 . .
C C18 0.6753(8) 0.0176(4) 0.4068(4) 0.0445(11) Uani d . 1.00 . .
C C19 0.8045(7) -0.0813(4) 0.2069(5) 0.0460(11) Uani d . 1.00 . .
C C20 0.5443(7) -0.0058(4) 0.0862(4) 0.0419(11) Uani d . 1.00 . .
H H1 0.7610 0.5588 0.2279 0.051 Uiso c R 1.00 . .
H H2 1.1248 0.5387 0.3068 0.066 Uiso c R 1.00 . .
H H3 1.0455 0.6384 0.2278 0.066 Uiso c R 1.00 . .
H H4 1.1797 0.4883 0.1271 0.063 Uiso c R 1.00 . .
H H5 0.9775 0.5048 0.0860 0.063 Uiso c R 1.00 . .
H H6 0.7994 0.1604 0.1639 0.034 Uiso c R 1.00 . .
H H7 0.8777 0.1708 0.2872 0.034 Uiso c R 1.00 . .
H H8 0.6481 0.2370 0.4324 0.046 Uiso c R 1.00 . .
H H9 0.4491 0.2571 0.3856 0.046 Uiso c R 1.00 . .
H H10 0.5939 0.4397 0.4103 0.043 Uiso c R 1.00 . .
H H11 0.5354 0.4213 0.2843 0.043 Uiso c R 1.00 . .
H H12 0.3382 0.0392 0.3860 0.056 Uiso c R 1.00 . .
H H13 0.2903 0.0857 0.2651 0.056 Uiso c R 1.00 . .
H H14 0.2689 -0.1406 0.3291 0.076 Uiso c R 1.00 . .
H H15 0.2296 -0.0948 0.2068 0.076 Uiso c R 1.00 . .
H H16 0.5541 -0.1780 0.3094 0.047 Uiso c R 1.00 . .
H H17 1.1539 0.2958 0.0341 0.065 Uiso c R 1.00 . .
H H18 0.9453 0.2971 0.0092 0.065 Uiso c R 1.00 . .
H H19 1.0381 0.1949 0.0789 0.065 Uiso c R 1.00 . .
H H20 1.0525 0.4023 0.4159 0.048 Uiso c R 1.00 . .
H H21 0.9414 0.2866 0.4236 0.048 Uiso c R 1.00 . .
H H22 0.8874 0.3994 0.4866 0.048 Uiso c R 1.00 . .
H H23 0.7981 0.0396 0.4033 0.053 Uiso c R 1.00 . .
H H24 0.6679 -0.0655 0.4186 0.053 Uiso c R 1.00 . .
H H25 0.6272 0.0583 0.4668 0.053 Uiso c R 1.00 . .
H H26 0.8741 -0.0195 0.1783 0.055 Uiso c R 1.00 . .
H H27 0.8129 -0.1503 0.1623 0.055 Uiso c R 1.00 . .
H H28 0.8493 -0.0983 0.2816 0.055 Uiso c R 1.00 . .
H H29 0.4186 0.0112 0.0822 0.050 Uiso c R 1.00 . .
H H30 0.5654 -0.0684 0.0360 0.050 Uiso c R 1.00 . .
H H31 0.6084 0.0629 0.0664 0.050 Uiso c R 1.00 . .
H H32 1.2265 0.2650 0.2253 0.057 Uiso c R 1.00 . .
H H33 0.7350 0.3567 0.0667 0.046 Uiso c R 1.00 . .
H H34 0.5132 0.2691 0.1438 0.043 Uiso c R 1.00 . .

loop_
_atom_site_aniso_label
_atom_site_aniso_U_11
_atom_site_aniso_U_22
_atom_site_aniso_U_33
_atom_site_aniso_U_12
_atom_site_aniso_U_13
_atom_site_aniso_U_23
Br1 0.0831(4) 0.0325(2) 0.0605(3) -0.0029(2) 0.0009(2) -0.0086(2)
Br2 0.0686(3) 0.0386(2) 0.0705(3) -0.0076(2) -0.0061(2) -0.0147(2)
O1 0.0255(16) 0.063(2) 0.053(2) 0.0083(15) 0.0065(14) 0.0017(18)
O2 0.0400(17) 0.0439(18) 0.0292(14) 0.0058(14) -0.0033(12) 0.0043(13)
O3 0.0261(13) 0.0377(15) 0.0425(15) 0.0037(13) -0.0013(11) 0.0025(15)
C1 0.050(2) 0.032(2) 0.044(2) 0.000(2) 0.000(2) 0.0004(19)
C2 0.058(3) 0.036(2) 0.073(3) -0.013(2) 0.012(2) 0.001(2)
C3 0.050(3) 0.052(3) 0.056(3) -0.012(2) 0.017(2) 0.014(2)
C4 0.032(2) 0.041(2) 0.041(2) -0.0017(18) 0.0067(18) 0.0063(19)
C5 0.0233(19) 0.034(2) 0.032(2) 0.0022(16) -0.0020(15) 0.0026(16)
C6 0.0237(18) 0.029(2) 0.0336(19) 0.0022(14) 0.0040(14) -0.0009(15)
C7 0.027(2) 0.0292(17) 0.0326(19) 0.0031(16) 0.0006(17) -0.0006(15)
C8 0.035(2) 0.040(2) 0.042(2) -0.0044(18) 0.0175(19) -0.0039(19)
C9 0.036(2) 0.031(2) 0.041(2) 0.0022(18) 0.0081(19) -0.0057(18)
C10 0.031(2) 0.0289(19) 0.034(2) -0.0022(16) -0.0024(16) -0.0005(16)
C11 0.033(2) 0.031(2) 0.0299(19) -0.0013(17) 0.0071(16) -0.0020(16)
C12 0.041(2) 0.038(2) 0.062(3) -0.001(2) 0.017(2) -0.001(2)
C13 0.047(3) 0.048(3) 0.097(5) -0.008(2) 0.018(3) -0.014(3)
C14 0.044(2) 0.032(2) 0.042(2) -0.0083(19) 0.001(2) -0.0053(18)
C15 0.030(2) 0.030(2) 0.041(2) -0.0017(17) 0.0012(18) -0.0043(17)
C16 0.047(3) 0.072(3) 0.046(2) -0.004(2) 0.023(2) -0.005(2)
C17 0.042(2) 0.043(2) 0.035(2) -0.002(2) -0.0061(18) -0.0006(19)
C18 0.065(3) 0.037(2) 0.031(2) -0.008(2) 0.000(2) 0.0044(19)
C19 0.044(2) 0.036(2) 0.058(3) 0.006(2) 0.009(2) -0.003(2)
C20 0.052(3) 0.037(2) 0.036(2) 0.001(2) 0.000(2) -0.0084(19)

loop_
_atom_type_symbol
_atom_type_description
_atom_type_scat_dispersion_real
_atom_type_scat_dispersion_imag
_atom_type_scat_source
C C 0.003 0.002
;
International Tables for Crystallography
(1992, Vol. C, Tables 4.2.6.8 and 6.1.1.4)
;
H H 0.000 0.000
;
International Tables for Crystallography
(1992, Vol. C, Table 6.1.1.4)
;
Br Br -0.290 2.459
;
International Tables for Crystallography
(1992, Vol. C, Tables 4.2.6.8 and 6.1.1.4)
;
O O 0.011 0.006
;
International Tables for Crystallography
(1992, Vol. C, Tables 4.2.6.8 and 6.1.1.4)
;

loop_
_geom_angle_atom_site_label_1
_geom_angle_atom_site_label_2
_geom_angle_atom_site_label_3
_geom_angle_site_symmetry_1
_geom_angle_site_symmetry_2
_geom_angle_site_symmetry_3
_geom_angle
_geom_angle_publ_flag
Br1 C1 C2 . . . 108.2(3) no
Br1 C1 C10 . . . 111.7(3) no
C2 C1 C10 . . . 114.5(4) no
C1 C2 C3 . . . 110.3(4) no
C2 C3 C4 . . . 113.2(5) no
O1 C4 C3 . . . 110.2(4) no
O1 C4 C5 . . . 106.7(3) no
O1 C4 C16 . . . 109.0(4) no
C3 C4 C5 . . . 108.7(4) no
C3 C4 C16 . . . 109.7(4) no
C5 C4 C16 . . . 112.6(4) no
O2 C5 C4 . . . 106.1(3) no
O2 C5 C6 . . . 108.2(3) no
O2 C5 C10 . . . 106.2(3) no
C4 C5 C6 . . . 111.5(3) no
C4 C5 C10 . . . 113.7(3) no
C6 C5 C10 . . . 110.8(3) no
C5 C6 C7 . . . 114.3(3) no
O3 C7 C6 . . . 108.2(3) no
O3 C7 C8 . . . 106.3(3) no
O3 C7 C11 . . . 107.4(3) no
C6 C7 C8 . . . 109.9(3) no
C6 C7 C11 . . . 112.3(3) no
C8 C7 C11 . . . 112.5(3) no
C7 C8 C9 . . . 113.0(4) no
C8 C9 C10 . . . 111.1(3) no
C1 C10 C5 . . . 106.1(3) no
C1 C10 C9 . . . 111.1(3) no
C1 C10 C17 . . . 110.5(3) no
C5 C10 C9 . . . 107.1(3) no
C5 C10 C17 . . . 113.8(3) no
C9 C10 C17 . . . 108.3(3) no
C7 C11 C12 . . . 110.5(3) no
C7 C11 C15 . . . 116.9(3) no
C7 C11 C18 . . . 108.6(3) no
C12 C11 C15 . . . 103.1(3) no
C12 C11 C18 . . . 108.7(4) no
C15 C11 C18 . . . 108.7(3) no
C11 C12 C13 . . . 107.8(4) no
C12 C13 C14 . . . 104.2(4) no
Br2 C14 C13 . . . 111.4(3) no
Br2 C14 C15 . . . 114.9(3) no
C13 C14 C15 . . . 108.0(4) no
C11 C15 C14 . . . 98.4(3) no
C11 C15 C19 . . . 115.4(3) no
C11 C15 C20 . . . 113.9(3) no
C14 C15 C19 . . . 109.9(4) no
C14 C15 C20 . . . 109.9(3) no
C19 C15 C20 . . . 108.9(4) no
C4 O1 H32 . . . 109.5 no
C5 O2 H33 . . . 109.5 no
C7 O3 H34 . . . 109.5 no
Br1 C1 H1 . . . 107.4 no
C2 C1 H1 . . . 107.4 no
C10 C1 H1 . . . 107.4 no
C1 C2 H2 . . . 109.6 no
C1 C2 H3 . . . 109.6 no
C3 C2 H2 . . . 109.6 no
C3 C2 H3 . . . 109.6 no
H2 C2 H3 . . . 108.1 no
C2 C3 H4 . . . 108.9 no
C2 C3 H5 . . . 108.9 no
C4 C3 H4 . . . 108.9 no
C4 C3 H5 . . . 108.9 no
H4 C3 H5 . . . 107.8 no
C5 C6 H6 . . . 108.7 no
C5 C6 H7 . . . 108.7 no
C7 C6 H6 . . . 108.7 no
C7 C6 H7 . . . 108.7 no
H6 C6 H7 . . . 107.6 no
C7 C8 H8 . . . 109.0 no
C7 C8 H9 . . . 109.0 no
C9 C8 H8 . . . 109.0 no
C9 C8 H9 . . . 109.0 no
H8 C8 H9 . . . 107.8 no
C8 C9 H10 . . . 109.4 no
C8 C9 H11 . . . 109.4 no
C10 C9 H10 . . . 109.4 no
C10 C9 H11 . . . 109.4 no
H10 C9 H11 . . . 108.0 no
C11 C12 H12 . . . 110.1 no
C11 C12 H13 . . . 110.1 no
C13 C12 H12 . . . 110.1 no
C13 C12 H13 . . . 110.1 no
H12 C12 H13 . . . 108.5 no
C12 C13 H14 . . . 110.9 no
C12 C13 H15 . . . 110.9 no
C14 C13 H14 . . . 110.9 no
C14 C13 H15 . . . 110.9 no
H14 C13 H15 . . . 108.9 no
Br2 C14 H16 . . . 107.4 no
C13 C14 H16 . . . 107.4 no
C15 C14 H16 . . . 107.4 no
C4 C16 H17 . . . 109.5 no
C4 C16 H18 . . . 109.5 no
C4 C16 H19 . . . 109.5 no
H17 C16 H18 . . . 109.5 no
H17 C16 H19 . . . 109.5 no
H18 C16 H19 . . . 109.5 no
C10 C17 H20 . . . 109.5 no
C10 C17 H21 . . . 109.5 no
C10 C17 H22 . . . 109.5 no
H20 C17 H21 . . . 109.5 no
H20 C17 H22 . . . 109.5 no
H21 C17 H22 . . . 109.5 no
C11 C18 H23 . . . 109.5 no
C11 C18 H24 . . . 109.5 no
C11 C18 H25 . . . 109.5 no
H23 C18 H24 . . . 109.5 no
H23 C18 H25 . . . 109.5 no
H24 C18 H25 . . . 109.5 no
C15 C19 H26 . . . 109.5 no
C15 C19 H27 . . . 109.5 no
C15 C19 H28 . . . 109.5 no
H26 C19 H27 . . . 109.5 no
H26 C19 H28 . . . 109.5 no
H27 C19 H28 . . . 109.5 no
C15 C20 H29 . . . 109.5 no
C15 C20 H30 . . . 109.5 no
C15 C20 H31 . . . 109.5 no
H29 C20 H30 . . . 109.5 no
H29 C20 H31 . . . 109.5 no
H30 C20 H31 . . . 109.5 no

loop_
_geom_bond_atom_site_label_1
_geom_bond_atom_site_label_2
_geom_bond_site_symmetry_1
_geom_bond_site_symmetry_2
_geom_bond_distance
_geom_bond_publ_flag
Br1 C1 . . 1.984(5) no
Br2 C14 . . 1.978(4) no
O1 C4 . . 1.421(6) no
O2 C5 . . 1.452(5) no
O3 C7 . . 1.458(5) no
C1 C2 . . 1.515(9) no
C1 C10 . . 1.539(6) no
C2 C3 . . 1.531(9) no
C3 C4 . . 1.545(8) no
C4 C5 . . 1.559(6) no
C4 C16 . . 1.533(8) no
C5 C6 . . 1.553(5) no
C5 C10 . . 1.565(6) no
C6 C7 . . 1.543(6) no
C7 C8 . . 1.532(6) no
C7 C11 . . 1.570(6) no
C8 C9 . . 1.541(6) no
C9 C10 . . 1.552(6) no
C10 C17 . . 1.541(6) no
C11 C12 . . 1.569(7) no
C11 C15 . . 1.597(6) no
C11 C18 . . 1.556(6) no
C12 C13 . . 1.530(8) no
C13 C14 . . 1.513(8) no
C14 C15 . . 1.547(6) no
C15 C19 . . 1.528(7) no
C15 C20 . . 1.534(6) no
O1 H32 . . 0.820 no
C1 H1 . . 0.980 no
C2 H2 . . 0.970 no
C2 H3 . . 0.970 no
C3 H4 . . 0.970 no
C3 H5 . . 0.970 no
C6 H6 . . 0.970 no
C6 H7 . . 0.970 no
C8 H8 . . 0.970 no
C8 H9 . . 0.970 no
C9 H10 . . 0.970 no
C9 H11 . . 0.970 no
C12 H12 . . 0.970 no
C12 H13 . . 0.970 no
C13 H14 . . 0.970 no
C13 H15 . . 0.970 no
C14 H16 . . 0.980 no
C16 H17 . . 0.960 no
C16 H18 . . 0.960 no
C16 H19 . . 0.960 no
C17 H20 . . 0.960 no
C17 H21 . . 0.960 no
C17 H22 . . 0.960 no
C18 H23 . . 0.960 no
C18 H24 . . 0.960 no
C18 H25 . . 0.960 no
C19 H26 . . 0.960 no
C19 H27 . . 0.960 no
C19 H28 . . 0.960 no
C20 H29 . . 0.960 no
C20 H30 . . 0.960 no
C20 H31 . . 0.960 no

loop_
_geom_contact_atom_site_label_1
_geom_contact_atom_site_label_2
_geom_contact_distance
_geom_contact_site_symmetry_1
_geom_contact_site_symmetry_2
_geom_contact_publ_flag
O1 O3 2.797(4) . 1_655 ?
O1 C8 3.378(5) . 1_655 ?
O1 C12 3.551(6) . 1_655 ?
O2 C20 3.341(5) . 2_655 ?
O3 O1 2.797(4) . 1_455 ?
O3 C16 3.468(6) . 1_455 ?
C8 O1 3.378(5) . 1_455 ?
C12 O1 3.551(6) . 1_455 ?
C16 O3 3.468(6) . 1_655 ?
C20 O2 3.341(6) . 2_645 ?
Br1 H9 3.551 . 2_656 ?
Br1 H12 3.058 . 2_656 ?
Br1 H16 3.043 . 1_565 ?
Br1 H21 3.015 . 2_756 ?
Br1 H24 3.500 . 1_565 ?
Br1 H28 3.350 . 1_565 ?
Br2 H1 3.101 . 1_545 ?
Br2 H3 3.523 . 1_445 ?
Br2 H4 3.401 . 1_445 ?
Br2 H18 3.452 . 2_645 ?
Br2 H31 3.060 . 2_645 ?
Br2 H33 3.111 . 2_645 ?
Br2 H34 3.439 . 2_645 ?
O1 H9) 2.694 . 1_655 ?
O1 H11 3.169 . 1_655 ?
O1 H13 2.703 . 1_655 ?
O1 H34 3.153 . 1_655 ?
O2 H29 3.032 . 2_655 ?
O2 H30 2.792 . 2_655 ?
O2 H33 0.820 . . ?
O2 H34 1.960 . . ?
O3 H17 2.977 . 1_455 ?
O3 H19 3.379 . 1_455 ?
O3 H30 3.581 . 2_655 ?
O3 H32 2.020 . 1_455 ?
O3 H33 2.976 . . ?
O3 H34 0.820 . . ?
C1 H33 3.432 . . ?
C3 H33 2.895 . . ?
C4 H33 2.410 . . ?
C5 H33 1.891 . . ?
C5 H34 2.604 . . ?
C6 H33 2.671 . . ?
C6 H34 2.376 . . ?
C7 H32 2.970 . 1_455 ?
C7 H33 3.389 . . ?
C7 H34 1.896 . . ?
C8 H32 2.996 . 1_455 ?
C8 H34 2.727 . . ?
C9 H25 3.569 . 2_656 ?
C9 H32 3.468 . 1_455 ?
C9 H34 2.878 . . ?
C10 H33 3.125 . . ?
C10 H34 3.354 . . ?
C11 H32 3.582 . 1_455 ?
C11 H34 3.111 . . ?
C12 H10 3.544 . 2_646 ?
C12 H22 3.558 . 2_646 ?
C12 H32 3.017 . 1_455 ?
C13 H22 3.438 . 2_646 ?
C13 H26 3.518 . 1_455 ?
C13 H28 3.519 . 1_455 ?
C16 H5 3.591 . 2_745 ?
C16 H27 3.142 . 2_755 ?
C16 H33 2.480 . . ?
C16 H34 3.587 . 1_655 ?
C17 H14 3.520 . 2_656 ?
C17 H23 3.398 . 2_756 ?
C17 H24 3.494 . 2_756 ?
C18 H10 3.253 . 2_646 ?
C18 H20 3.126 . 2_746 ?
C19 H15 3.193 . 1_655 ?
C19 H17 3.285 . 2_745 ?
C20 H4 3.455 . 2_745 ?
C20 H17 3.599 . 2_745 ?
C20 H33 3.101 . 2_645 ?
C20 H34 3.224 . . ?
H1 Br2 3.101 . 1_565 ?
H1 H16 3.558 . 1_565 ?
H1 H27 3.440 . 1_565 ?
H1 H33 3.019 . . ?
H2 H11 3.391 . 1_655 ?
H2 H23 3.520 . 2_756 ?
H2 H25 3.193 . 2_756 ?
H3 Br2 3.523 . 1_665 ?
H3 H14 3.212 . 1_665 ?
H3 H15 3.359 . 1_665 ?
H3 H18 3.407 . 2_755 ?
H3 H27 3.039 . 1_565 ?
H3 H28 3.431 . 1_565 ?
H4 Br2 3.401 . 1_665 ?
H4 C20 3.455 . 2_755 ?
H4 H11 3.235 . 1_655 ?
H4 H30 2.943 . 2_755 ?
H4 H31 3.070 . 2_755 ?
H4 H34 3.528 . 1_655 ?
H5 C16 3.591 . 2_755 ?
H5 H18 3.591 . 2_755 ?
H5 H19 2.946 . 2_755 ?
H5 H26 3.500 . 2_755 ?
H5 H29 3.458 . 2_655 ?
H5 H33 2.478 . . ?
H6 H33 2.557 . . ?
H6 H34 2.473 . . ?
H7 H13 3.277 . 1_655 ?
H7 H33 3.510 . . ?
H7 H34 3.309 . . ?
H8 H14 3.227 . 2_656 ?
H8 H34 3.583 . . ?
H9 Br1 3.551 . 2_646 ?
H9 O1 2.694 . 1_455 ?
H9 H20 3.453 . 1_455 ?
H9 H24 3.299 . 2_656 ?
H9 H32 2.454 . 1_455 ?
H9 H34 3.021 . . ?
H10 C12 3.544 . 2_656 ?
H10 C18 3.253 . 2_656 ?
H10 H12 2.729 . 2_656 ?
H10 H14 3.370 . 2_656 ?
H10 H24 2.982 . 2_656 ?
H10 H25 2.690 . 2_656 ?
H11 O1 3.169 . 1_455 ?
H11 H2 3.391 . 1_455 ?
H11 H4 3.235 . 1_455 ?
H11 H32 2.961 . 1_455 ?
H11 H33 3.235 . . ?
H11 H34 2.430 . . ?
H12 Br1 3.058 . 2_646 ?
H12 H10 2.729 . 2_646 ?
H12 H22 2.873 . 2_646 ?
H12 H32 3.295 . 1_455 ?
H13 O1 2.703 . 1_455 ?
H13 H7 3.277 . 1_455 ?
H13 H19 3.083 . 1_455 ?
H13 H26 3.424 . 1_455 ?
H13 H32 2.145 . 1_455 ?
H13 H34 3.125 . . ?
H14 C17 3.520 . 2_646 ?
H14 H3 3.212 . 1_445 ?
H14 H8 3.227 . 2_646 ?
H14 H10 3.370 . 2_646 ?
H14 H22 2.656 . 2_646 ?
H14 H28 3.188 . 1_455 ?
H15 C19 3.193 . 1_455 ?
H15 H3 3.359 . 1_445 ?
H15 H18 3.087 . 2_645 ?
H15 H26 2.794 . 1_455 ?
H15 H27 3.189 . 1_455 ?
H15 H28 3.069 . 1_455 ?
H15 H33 3.401 . 2_645 ?
H16 Br1 3.043 . 1_545 ?
H16 H1 3.558 . 1_545 ?
H17 O3 2.977 . 1_655 ?
H17 C19 3.285 . 2_755 ?
H17 C20 3.599 . 2_755 ?
H17 H26 3.323 . 2_755 ?
H17 H27 2.498 . 2_755 ?
H17 H30 2.805 . 2_755 ?
H17 H33 3.276 . . ?
H17 H34 2.917 . 1_655 ?
H18) Br2 3.452 . 2_655 ?
H18) H3 3.407 . 2_745 ?
H18 H5 3.591 . 2_745 ?
H18 H15 3.087 . 2_655 ?
H18 H26 3.454 . 2_755 ?
H18 H27 2.941 . 2_755 ?
H18 H33 1.905 . . ?
H19 O3 3.379 . 1_655 ?
H19 H5 2.946 . 2_745 ?
H19 H13 3.083 . 1_655 ?
H19 H29 3.538 . 1_655 ?
H19 H33 2.922 . . ?
H20 C18 3.126 . 2_756 ?
H20 H9 3.453 . 1_655 ?
H20 H23 2.847 . 2_756 ?
H20 H24 2.802 . 2_756 ?
H20 H25 3.221 . 2_756 ?
H21 Br1 3.015 . 2_746 ?
H22 C12 3.558 . 2_656 ?
H22 C13 3.438 . 2_656 ?
H22 H12 2.873 . 2_656 ?
H22 H14 2.656 . 2_656 ?
H22 H23 3.060 . 2_756 ?
H22 H24 3.458 . 2_756 ?
H22 H28 3.297 . 2_756 ?
H23 C17 3.398 . 2_746 ?
H23 H2 3.520 . 2_746 ?
H23 H20 2.847 . 2_746 ?
H23 H22 3.060 . 2_746 ?
H24 Br1 3.500 . 1_545 ?
H24 C17 3.494 . 2_746 ?
H24 H9 3.299 . 2_646 ?
H24 H10 2.982 . 2_646 ?
H24 H20 2.802 . 2_746 ?
H24 H22 3.458 . 2_746 ?
H25 C9 3.569 . 2_646 ?
H25 H2 3.193 . 2_746 ?
H25 H10 2.690 . 2_646 ?
H25 H20 3.221 . 2_746 ?
H26 C13 3.518 . 1_655 ?
H26 H5 3.500 . 2_745 ?
H26 H13 3.424 . 1_655 ?
H26 H15 2.794 . 1_655 ?
H26 H17 3.323 . 2_745 ?
H26 H18 3.454 . 2_745 ?
H27 C16 3.142 . 2_745 ?
H27 H1 3.440 . 1_545 ?
H27 H3 3.039 . 1_545 ?
H27 H15 3.189 . 1_655 ?
H27 H17 2.498 . 2_745 ?
H27 H18 2.941 . 2_745 ?
H28 Br1 3.350 . 1_545 ?
H28 C13 3.519 . 1_655 ?
H28 H3 3.431 . 1_545 ?
H28 H14 3.188 . 1_655 ?
H28 H15 3.069 . 1_655 ?
H28 H22 3.297 . 2_746 ?
H29 O2 3.032 . 2_645 ?
H29 H5 3.458 . 2_645 ?
H29 H19 3.538 . 1_455 ?
H29 H33 2.709 . 2_645 ?
H29 H34 3.101 . . ?
H30 O2 2.792 . 2_645 ?
H30 O3 3.581 . 2_645 ?
H30 H4 2.943 . 2_745 ?
H30 H17 2.805 . 2_745 ?
H30 H33 2.622 . 2_645 ?
H30 H34 2.886 . 2_645 ?
H31 Br2 3.060 . 2_655 ?
H31 H4 3.070 . 2_745 ?
H31 H33 3.482 . . ?
H31 H34 2.653 . . ?
H32 O3 2.020 . 1_655 ?
H32 C7 2.970 . 1_655 ?
H32 C8 2.996 . 1_655 ?
H32 C9 3.468 . 1_655 ?
H32 C11 3.582 . 1_655 ?
H32 C12 3.017 . 1_655 ?
H32 H9 2.454 . 1_655 ?
H32 H11 2.961 . 1_655 ?
H32 H12 3.295 . 1_655 ?
H32 H13 2.145 . 1_655 ?
H32 H34 2.445 . 1_655 ?
H33 Br2 3.111 . 2_655 ?
H33 O2 0.820 . . ?
H33 O3 2.976 . . ?
H33 C1 3.432 . . ?
H33 C3 2.895 . . ?
H33 C4 2.410 . . ?
H33 C5 1.891 . . ?
H33 C6 2.671 . . ?
H33 C7 3.389 . . ?
H33 C10 3.125 . . ?
H33 C16 2.480 . . ?
H33 C20 3.101 . 2_655 ?
H33 H1 3.019 . . ?
H33 H5 2.478 . . ?
H33 H6 2.557 . . ?
H33 H7 3.510 . . ?
H33 H11 3.235 . . ?
H33 H15 3.401 . 2_655 ?
H33 H17 3.276 . . ?
H33 H18 1.905 . . ?
H33 H19 2.922 . . ?
H33 H29 2.709 . 2_655 ?
H33 H30 2.622 . 2_655 ?
H33 H31 3.482 . . ?
H33 H34 2.217 . . ?
H34 Br2 3.439 . 2_655 ?
H34 O1 3.153 . 1_455 ?
H34 O2 1.960 . . ?
H34 O3 0.820 . . ?
H34 C5 2.604 . . ?
H34 C6 2.376 . . ?
H34 C7 1.896 . . ?
H34 C8 2.727 . . ?
H34 C9 2.878 . . ?
H34 C10 3.354 . . ?
H34 C11 3.111 . . ?
H34 C16 3.587 . 1_455 ?
H34 C20 3.224 . . ?
H34 H4 3.528 . 1_455 ?
H34 H6 2.473 . . ?
H34 H7 3.309 . . ?
H34 H8 3.583 . . ?
H34 H9 3.021 . . ?
H34 H11 2.430 . . ?
H34 H13 3.125 . . ?
H34 H17 2.917 . 1_455 ?
H34 H29 3.101 . . ?
H34 H30 2.886 . 2_655 ?
H34 H31 2.653 . . ?
H34 H32 2.445 . 1_455 ?
H34 H33 2.217 . . ?

loop_
_geom_hbond_atom_site_label_D
_geom_hbond_atom_site_label_H
_geom_hbond_atom_site_label_A
_geom_hbond_site_symmetry_D
_geom_hbond_site_symmetry_H
_geom_hbond_site_symmetry_A
_geom_hbond_distance_DH
_geom_hbond_distance_HA
_geom_hbond_distance_DA
_geom_hbond_angle_DHA
_geom_hbond_publ_flag
O1 H32 O3 . . 1_655 0.820 2.020 2.797(4) 158 yes
O3 H34 O2 . . . 0.820 1.960 2.691(4) 148 yes

loop_
_cod_related_entry_id
_cod_related_entry_database
_cod_related_entry_code
1 ChemSpider 24745298
